data_4115190
loop_
_publ_author_name
'Kenji Matsuda'
'Matthew T. Stone'
'Jeffrey S. Moore'

_publ_contact_author
;
Prof. Jeffrey S. Moore
Roger Adams Laboratory
Departments of Chemistry and Materials Science & Engineering
University of Illinois at Urbana-Champaign
Urbana, Illinois 61801, USA
;
_publ_contact_author_email ' moore@scs.uiuc.edu'
_publ_contact_author_fax ' 1(217)2448068 '
_publ_contact_author_phone ' 1(217)2444024 '
_publ_section_title
;
 Helical Pitch of m-Phenylene Ethynylene Foldamers by Double Spin Labeling
;
_journal_name_full 'Journal of the American Chemical Society'
_journal_page_first 11836
_journal_page_last 11837
_journal_paper_doi 10.1021/ja027437m
_journal_volume 124
_journal_year 2002
_chemical_formula_sum 'C20 H23 N2 O2'
_chemical_formula_weight 323.42
_chemical_melting_point 471(2)
_chemical_name_systematic
; 
 3,5-diethynyl-N-(1-oxy-2,2,6,6-tetramethyl-piperidine-4-yl)-benzamide
;
_space_group_IT_number 60
_symmetry_cell_setting orthorhombic
_symmetry_space_group_name_Hall '-P 2n 2ab'
_symmetry_space_group_name_H-M 'P b c n'
_atom_sites_solution_hydrogens geom
_atom_sites_solution_primary direct
_atom_sites_solution_secondary difmap
_audit_creation_method SHELXL-97
_cell_angle_alpha 90.00
_cell_angle_beta 90.00
_cell_angle_gamma 90.00
_cell_formula_units_Z 16
_cell_length_a 30.635(4)
_cell_length_b 7.7786(10)
_cell_length_c 30.476(4)
_cell_measurement_reflns_used 987
_cell_measurement_temperature 193(2)
_cell_measurement_theta_max 42.8
_cell_measurement_theta_min 5.6
_cell_volume 7262.4(16)
_computing_cell_refinement 'Bruker SMART'
_computing_data_collection 'Bruker SMART'
_computing_data_reduction 'Bruker SHELXTL'
_computing_molecular_graphics 'Bruker SHELXTL'
_computing_publication_material 'Bruker SHELXTL'
_computing_structure_refinement 'SHELXL-97 (Sheldrick, 1997)'
_computing_structure_solution 'SHELXS-97 (Sheldrick, 1990)'
_diffrn_ambient_temperature 193(2)
_diffrn_measured_fraction_theta_full 0.996
_diffrn_measured_fraction_theta_max 0.996
_diffrn_measurement_device_type 'CCD area detector'
_diffrn_measurement_method 'phi and omega scans'
_diffrn_radiation_monochromator graphite
_diffrn_radiation_source 'fine-focus sealed tube'
_diffrn_radiation_type MoK\a
_diffrn_radiation_wavelength 0.71073
_diffrn_reflns_av_R_equivalents 0.2044
_diffrn_reflns_av_sigmaI/netI 0.1504
_diffrn_reflns_limit_h_max 36
_diffrn_reflns_limit_h_min -24
_diffrn_reflns_limit_k_max 9
_diffrn_reflns_limit_k_min -9
_diffrn_reflns_limit_l_max 36
_diffrn_reflns_limit_l_min -36
_diffrn_reflns_number 37753
_diffrn_reflns_theta_full 25.41
_diffrn_reflns_theta_max 25.41
_diffrn_reflns_theta_min 1.49
_diffrn_standards_decay_% 1.3
_diffrn_standards_interval_time 397
_diffrn_standards_number 335
_exptl_absorpt_coefficient_mu 0.077
_exptl_absorpt_correction_type none
_exptl_crystal_colour orange
_exptl_crystal_density_diffrn 1.183
_exptl_crystal_description platy
_exptl_crystal_F_000 2768
_exptl_crystal_size_max 1.15
_exptl_crystal_size_mid 0.20
_exptl_crystal_size_min 0.06
_refine_diff_density_max 0.255
_refine_diff_density_min -0.343
_refine_diff_density_rms 0.067
_refine_ls_extinction_method none
_refine_ls_goodness_of_fit_ref 0.952
_refine_ls_hydrogen_treatment mixed
_refine_ls_matrix_type full
_refine_ls_number_parameters 439
_refine_ls_number_reflns 6677
_refine_ls_number_restraints 0
_refine_ls_restrained_S_all 0.952
_refine_ls_R_factor_all 0.1559
_refine_ls_R_factor_gt 0.0736
_refine_ls_shift/su_max 0.001
_refine_ls_shift/su_mean 0.000
_refine_ls_structure_factor_coef Fsqd
_refine_ls_weighting_details 'calc w=1/[\s^2^(Fo^2^)+(0.0900P)^2^+0.0000P] where P=(Fo^2^+2Fc^2^)/3'
_refine_ls_weighting_scheme calc
_refine_ls_wR_factor_gt 0.1632
_refine_ls_wR_factor_ref 0.1917
_reflns_number_gt 3392
_reflns_number_total 6677
_reflns_threshold_expression >2sigma(I)
_cod_data_source_file ja027437m_s2.cif
_cod_data_source_block 2
_cod_database_code 4115190

loop_
_symmetry_equiv_pos_as_xyz
'x, y, z'
'-x+1/2, -y+1/2, z+1/2'
'-x, y, -z+1/2'
'x+1/2, -y+1/2, -z'
'-x, -y, -z'
'x-1/2, y-1/2, -z-1/2'
'x, -y, z-1/2'
'-x-1/2, y-1/2, z'

loop_
_atom_site_label
_atom_site_type_symbol
_atom_site_fract_x
_atom_site_fract_y
_atom_site_fract_z
_atom_site_U_iso_or_equiv
_atom_site_adp_type
_atom_site_occupancy
_atom_site_symmetry_multiplicity
_atom_site_calc_flag
_atom_site_refinement_flags
C1 C 0.67177(13) 0.4508(5) 0.54236(11) 0.0355(10) Uani 1 1 d .
H1A H 0.6903 0.3474 0.5459 0.043 Uiso 1 1 calc R
H1B H 0.6465 0.4183 0.5239 0.043 Uiso 1 1 calc R
C2 C 0.65495(12) 0.5056(4) 0.58753(11) 0.0278(9) Uani 1 1 d .
C3 C 0.65248(11) 0.8216(4) 0.55549(11) 0.0282(9) Uani 1 1 d .
C4 C 0.66891(12) 0.7433(4) 0.51226(11) 0.0311(9) Uani 1 1 d .
H4A H 0.6434 0.7098 0.4942 0.037 Uiso 1 1 calc R
H4B H 0.6854 0.8321 0.4959 0.037 Uiso 1 1 calc R
C5 C 0.69792(13) 0.5878(5) 0.51861(11) 0.0337(9) Uani 1 1 d .
H5A H 0.7239 0.6202 0.5366 0.040 Uiso 1 1 calc R
C6 C 0.75102(13) 0.5640(5) 0.45809(11) 0.0290(9) Uani 1 1 d .
C7 C 0.75843(12) 0.4976(4) 0.41238(11) 0.0274(9) Uani 1 1 d .
C8 C 0.80172(12) 0.4881(4) 0.39782(10) 0.0270(9) Uani 1 1 d .
H8A H 0.8248 0.5180 0.4171 0.032 Uiso 1 1 calc R
C9 C 0.81109(12) 0.4350(4) 0.35516(10) 0.0258(8) Uani 1 1 d .
C10 C 0.77732(11) 0.3882(4) 0.32730(11) 0.0297(9) Uani 1 1 d .
H10A H 0.7838 0.3481 0.2986 0.036 Uiso 1 1 calc R
C11 C 0.73388(12) 0.3993(4) 0.34110(11) 0.0268(9) Uani 1 1 d .
C12 C 0.72533(11) 0.4524(4) 0.38392(11) 0.0270(8) Uani 1 1 d .
H12A H 0.6959 0.4576 0.3938 0.032 Uiso 1 1 calc R
C13 C 0.69137(14) 0.5073(5) 0.62218(12) 0.0469(11) Uani 1 1 d .
H13A H 0.6794 0.5448 0.6504 0.070 Uiso 1 1 calc R
H13B H 0.7144 0.5869 0.6130 0.070 Uiso 1 1 calc R
H13C H 0.7035 0.3914 0.6252 0.070 Uiso 1 1 calc R
C14 C 0.61876(13) 0.3839(5) 0.60248(12) 0.0407(11) Uani 1 1 d .
H14A H 0.5955 0.3819 0.5804 0.061 Uiso 1 1 calc R
H14B H 0.6069 0.4239 0.6305 0.061 Uiso 1 1 calc R
H14C H 0.6307 0.2679 0.6061 0.061 Uiso 1 1 calc R
C15 C 0.68861(13) 0.9206(5) 0.57923(12) 0.0391(10) Uani 1 1 d .
H15A H 0.7130 0.8428 0.5856 0.059 Uiso 1 1 calc R
H15B H 0.6771 0.9676 0.6068 0.059 Uiso 1 1 calc R
H15C H 0.6989 1.0149 0.5605 0.059 Uiso 1 1 calc R
C16 C 0.61463(13) 0.9428(5) 0.54569(14) 0.0475(11) Uani 1 1 d .
H16A H 0.6039 0.9930 0.5732 0.071 Uiso 1 1 calc R
H16B H 0.5910 0.8786 0.5315 0.071 Uiso 1 1 calc R
H16C H 0.6246 1.0347 0.5261 0.071 Uiso 1 1 calc R
C17 C 0.85557(13) 0.4325(5) 0.33876(11) 0.0323(9) Uani 1 1 d .
C18 C 0.89050(13) 0.4337(5) 0.32399(12) 0.0398(10) Uani 1 1 d .
H18 H 0.9191 0.4346 0.3119 0.048 Uiso 1 1 calc R
C19 C 0.69915(13) 0.3529(5) 0.31135(12) 0.0323(9) Uani 1 1 d .
C20 C 0.67145(14) 0.3136(5) 0.28668(13) 0.0443(11) Uani 1 1 d .
H20 H 0.6490 0.2819 0.2667 0.053 Uiso 1 1 calc R
N1 N 0.71216(12) 0.5237(4) 0.47610(11) 0.0461(10) Uani 1 1 d .
H1 H 0.7018(14) 0.436(5) 0.4682(13) 0.055 Uiso 1 1 d .
N2 N 0.63577(9) 0.6816(3) 0.58438(9) 0.0248(7) Uani 1 1 d .
O1 O 0.77775(9) 0.6536(3) 0.47654(8) 0.0425(7) Uani 1 1 d .
O2 O 0.61311(8) 0.7291(3) 0.61770(8) 0.0373(7) Uani 1 1 d .
C21 C 1.00477(12) 0.9220(4) 0.13250(11) 0.0309(9) Uani 1 1 d .
H21A H 1.0054 0.9480 0.1643 0.037 Uiso 1 1 calc R
H21B H 0.9767 0.9647 0.1207 0.037 Uiso 1 1 calc R
C22 C 1.04229(12) 1.0196(4) 0.10993(10) 0.0297(9) Uani 1 1 d .
C23 C 1.04274(12) 0.7674(4) 0.05154(11) 0.0316(9) Uani 1 1 d .
C24 C 1.00499(12) 0.6910(4) 0.07762(11) 0.0318(9) Uani 1 1 d .
H24A H 0.9772 0.7358 0.0656 0.038 Uiso 1 1 calc R
H24B H 1.0050 0.5648 0.0736 0.038 Uiso 1 1 calc R
C25 C 1.00667(11) 0.7304(4) 0.12644(10) 0.0257(9) Uani 1 1 d .
H25A H 1.0350 0.6874 0.1385 0.031 Uiso 1 1 calc R
C26 C 0.97789(12) 0.5282(4) 0.18123(10) 0.0220(8) Uani 1 1 d .
C27 C 0.93990(11) 0.4190(4) 0.19574(10) 0.0215(8) Uani 1 1 d .
C28 C 0.95037(11) 0.2582(4) 0.21224(10) 0.0231(8) Uani 1 1 d .
H28A H 0.9802 0.2252 0.2142 0.028 Uiso 1 1 calc R
C29 C 0.91803(11) 0.1435(4) 0.22606(10) 0.0245(8) Uani 1 1 d .
C30 C 0.87459(11) 0.1981(4) 0.22449(10) 0.0268(9) Uani 1 1 d .
H30A H 0.8522 0.1235 0.2347 0.032 Uiso 1 1 calc R
C31 C 0.86347(11) 0.3588(4) 0.20838(11) 0.0257(8) Uani 1 1 d .
C32 C 0.89663(11) 0.4710(4) 0.19358(10) 0.0253(8) Uani 1 1 d .
H32A H 0.8894 0.5811 0.1822 0.030 Uiso 1 1 calc R
C33 C 1.08541(13) 0.9993(5) 0.13490(12) 0.0456(11) Uani 1 1 d .
H33A H 1.1086 1.0614 0.1194 0.068 Uiso 1 1 calc R
H33B H 1.0930 0.8772 0.1367 0.068 Uiso 1 1 calc R
H33C H 1.0822 1.0464 0.1645 0.068 Uiso 1 1 calc R
C34 C 1.03042(14) 1.2096(4) 0.10650(12) 0.0423(11) Uani 1 1 d .
H34A H 1.0542 1.2719 0.0919 0.063 Uiso 1 1 calc R
H34B H 1.0260 1.2567 0.1360 0.063 Uiso 1 1 calc R
H34C H 1.0035 1.2221 0.0894 0.063 Uiso 1 1 calc R
C35 C 1.08561(13) 0.6716(5) 0.06001(12) 0.0449(11) Uani 1 1 d .
H35A H 1.1090 0.7244 0.0427 0.067 Uiso 1 1 calc R
H35B H 1.0823 0.5509 0.0514 0.067 Uiso 1 1 calc R
H35C H 1.0929 0.6782 0.0913 0.067 Uiso 1 1 calc R
C36 C 1.03169(14) 0.7621(5) 0.00275(11) 0.0447(11) Uani 1 1 d .
H36A H 1.0042 0.8235 -0.0024 0.067 Uiso 1 1 calc R
H36B H 1.0286 0.6422 -0.0067 0.067 Uiso 1 1 calc R
H36C H 1.0552 0.8170 -0.0140 0.067 Uiso 1 1 calc R
C37 C 0.93017(12) -0.0235(5) 0.24162(11) 0.0269(9) Uani 1 1 d .
C38 C 0.94249(12) -0.1588(5) 0.25405(12) 0.0359(10) Uani 1 1 d .
H38 H 0.9524 -0.2677 0.2641 0.043 Uiso 1 1 calc R
C39 C 0.81858(13) 0.4135(5) 0.20663(11) 0.0342(9) Uani 1 1 d .
C40 C 0.78207(15) 0.4577(6) 0.20566(14) 0.0623(14) Uani 1 1 d .
H40 H 0.7524 0.4937 0.2049 0.075 Uiso 1 1 calc R
N3 N 0.97094(10) 0.6411(4) 0.14871(9) 0.0272(7) Uani 1 1 d .
H3 H 0.9454(11) 0.659(4) 0.1364(11) 0.033 Uiso 1 1 d .
N4 N 1.04814(9) 0.9520(4) 0.06395(9) 0.0302(7) Uani 1 1 d .
O3 O 1.01418(8) 0.5058(3) 0.19749(7) 0.0307(6) Uani 1 1 d .
O4 O 1.07332(9) 1.0414(3) 0.03876(8) 0.0481(8) Uani 1 1 d .

loop_
_atom_site_aniso_label
_atom_site_aniso_U_11
_atom_site_aniso_U_22
_atom_site_aniso_U_33
_atom_site_aniso_U_23
_atom_site_aniso_U_13
_atom_site_aniso_U_12
C1 0.039(2) 0.033(2) 0.034(2) -0.0054(17) 0.0157(19) 0.0011(19)
C2 0.033(2) 0.028(2) 0.0217(19) -0.0002(15) 0.0067(17) 0.0098(18)
C3 0.030(2) 0.027(2) 0.028(2) 0.0033(16) 0.0032(18) -0.0014(18)
C4 0.037(2) 0.039(2) 0.0170(19) -0.0012(16) 0.0012(17) -0.0103(19)
C5 0.037(2) 0.040(2) 0.024(2) -0.0128(17) 0.0089(18) -0.004(2)
C6 0.038(2) 0.027(2) 0.023(2) 0.0009(17) 0.0059(19) 0.0065(19)
C7 0.034(2) 0.029(2) 0.0198(19) 0.0013(15) 0.0069(17) 0.0011(17)
C8 0.027(2) 0.032(2) 0.0216(19) 0.0003(15) 0.0007(17) -0.0023(17)
C9 0.027(2) 0.032(2) 0.0185(18) 0.0020(15) 0.0038(17) 0.0024(17)
C10 0.033(2) 0.037(2) 0.0193(19) -0.0021(16) 0.0053(18) 0.0063(18)
C11 0.029(2) 0.034(2) 0.0169(19) 0.0022(15) 0.0018(17) 0.0022(17)
C12 0.025(2) 0.032(2) 0.024(2) 0.0031(16) 0.0080(17) 0.0035(17)
C13 0.051(3) 0.058(3) 0.031(2) 0.0092(19) 0.001(2) 0.018(2)
C14 0.053(3) 0.039(2) 0.030(2) -0.0020(17) 0.013(2) -0.004(2)
C15 0.044(2) 0.037(2) 0.036(2) -0.0113(18) 0.004(2) -0.007(2)
C16 0.047(3) 0.042(2) 0.053(3) 0.012(2) -0.006(2) 0.004(2)
C17 0.028(2) 0.048(2) 0.020(2) 0.0017(17) 0.0028(18) 0.0032(19)
C18 0.029(2) 0.062(3) 0.028(2) -0.0016(19) 0.002(2) 0.005(2)
C19 0.030(2) 0.041(2) 0.026(2) 0.0005(17) 0.0042(19) 0.0034(19)
C20 0.034(2) 0.058(3) 0.041(3) 0.000(2) -0.009(2) 0.003(2)
N1 0.048(2) 0.055(2) 0.035(2) -0.0226(17) 0.0215(18) -0.0272(19)
N2 0.0218(16) 0.0344(17) 0.0181(15) -0.0048(13) 0.0022(13) 0.0006(14)
O1 0.0444(18) 0.0562(17) 0.0270(15) -0.0125(13) 0.0035(13) -0.0125(15)
O2 0.0396(16) 0.0462(16) 0.0259(14) -0.0067(12) 0.0129(13) 0.0081(13)
C21 0.034(2) 0.036(2) 0.0224(19) 0.0008(16) 0.0023(17) -0.0004(18)
C22 0.039(2) 0.032(2) 0.0183(18) 0.0011(16) -0.0016(17) -0.0027(18)
C23 0.042(2) 0.031(2) 0.023(2) 0.0047(16) 0.0035(19) 0.0042(18)
C24 0.037(2) 0.029(2) 0.030(2) 0.0020(16) 0.0020(19) 0.0003(18)
C25 0.024(2) 0.033(2) 0.020(2) 0.0102(15) -0.0020(16) -0.0044(17)
C26 0.026(2) 0.028(2) 0.0123(17) -0.0025(15) 0.0025(16) 0.0043(17)
C27 0.019(2) 0.031(2) 0.0138(17) -0.0034(15) -0.0001(15) -0.0027(16)
C28 0.0194(19) 0.032(2) 0.0174(18) 0.0006(15) -0.0020(16) 0.0018(17)
C29 0.027(2) 0.032(2) 0.0146(18) -0.0012(15) 0.0004(16) 0.0003(17)
C30 0.024(2) 0.039(2) 0.0174(18) 0.0029(16) 0.0017(16) -0.0050(18)
C31 0.022(2) 0.040(2) 0.0151(18) 0.0017(16) 0.0009(16) -0.0001(18)
C32 0.028(2) 0.031(2) 0.0167(18) 0.0025(15) 0.0000(17) 0.0079(17)
C33 0.043(3) 0.060(3) 0.034(2) 0.005(2) -0.008(2) -0.013(2)
C34 0.057(3) 0.033(2) 0.037(2) 0.0002(18) -0.003(2) -0.003(2)
C35 0.047(3) 0.055(3) 0.032(2) 0.003(2) 0.014(2) 0.014(2)
C36 0.060(3) 0.048(3) 0.026(2) -0.0023(18) 0.002(2) 0.000(2)
C37 0.025(2) 0.032(2) 0.0236(19) 0.0027(17) 0.0026(17) -0.0018(18)
C38 0.038(2) 0.039(2) 0.030(2) 0.0031(18) 0.0016(19) -0.003(2)
C39 0.024(2) 0.056(3) 0.022(2) 0.0077(17) 0.0018(18) 0.001(2)
C40 0.032(3) 0.107(4) 0.048(3) 0.016(3) 0.001(2) 0.017(3)
N3 0.0187(16) 0.0357(18) 0.0271(17) 0.0110(14) -0.0028(14) 0.0027(14)
N4 0.0331(18) 0.0358(18) 0.0217(16) 0.0078(14) 0.0033(14) -0.0025(15)
O3 0.0212(14) 0.0436(16) 0.0274(14) 0.0069(11) -0.0040(12) -0.0019(12)
O4 0.0602(19) 0.0538(17) 0.0302(15) 0.0126(13) 0.0180(15) -0.0154(15)

loop_
_atom_type_symbol
_atom_type_description
_atom_type_scat_dispersion_real
_atom_type_scat_dispersion_imag
_atom_type_scat_source
C C 0.0033 0.0016 'International Tables Vol C Tables 4.2.6.8 and 6.1.1.4'
H H 0.0000 0.0000 'International Tables Vol C Tables 4.2.6.8 and 6.1.1.4'
N N 0.0061 0.0033 'International Tables Vol C Tables 4.2.6.8 and 6.1.1.4'
O O 0.0106 0.0060 'International Tables Vol C Tables 4.2.6.8 and 6.1.1.4'

loop_
_geom_angle_atom_site_label_1
_geom_angle_atom_site_label_2
_geom_angle_atom_site_label_3
_geom_angle
C5 C1 C2 114.3(3)
C5 C1 H1A 108.7
C2 C1 H1A 108.7
C5 C1 H1B 108.7
C2 C1 H1B 108.7
H1A C1 H1B 107.6
N2 C2 C14 107.6(3)
N2 C2 C1 109.3(3)
C14 C2 C1 109.9(3)
N2 C2 C13 108.8(3)
C14 C2 C13 109.1(3)
C1 C2 C13 112.1(3)
N2 C3 C16 107.8(3)
N2 C3 C15 109.7(3)
C16 C3 C15 109.4(3)
N2 C3 C4 109.2(3)
C16 C3 C4 109.1(3)
C15 C3 C4 111.6(3)
C5 C4 C3 113.5(3)
C5 C4 H4A 108.9
C3 C4 H4A 108.9
C5 C4 H4B 108.9
C3 C4 H4B 108.9
H4A C4 H4B 107.7
N1 C5 C4 109.6(3)
N1 C5 C1 110.0(3)
C4 C5 C1 108.2(3)
N1 C5 H5A 109.6
C4 C5 H5A 109.6
C1 C5 H5A 109.6
O1 C6 N1 122.7(3)
O1 C6 C7 121.7(3)
N1 C6 C7 115.5(3)
C12 C7 C8 118.9(3)
C12 C7 C6 124.0(3)
C8 C7 C6 117.0(3)
C9 C8 C7 120.4(3)
C9 C8 H8A 119.8
C7 C8 H8A 119.8
C10 C9 C8 119.7(3)
C10 C9 C17 119.1(3)
C8 C9 C17 121.2(3)
C9 C10 C11 120.6(3)
C9 C10 H10A 119.7
C11 C10 H10A 119.7
C12 C11 C10 118.6(3)
C12 C11 C19 121.6(3)
C10 C11 C19 119.8(3)
C7 C12 C11 121.7(3)
C7 C12 H12A 119.1
C11 C12 H12A 119.1
C2 C13 H13A 109.5
C2 C13 H13B 109.5
H13A C13 H13B 109.5
C2 C13 H13C 109.5
H13A C13 H13C 109.5
H13B C13 H13C 109.5
C2 C14 H14A 109.5
C2 C14 H14B 109.5
H14A C14 H14B 109.5
C2 C14 H14C 109.5
H14A C14 H14C 109.5
H14B C14 H14C 109.5
C3 C15 H15A 109.5
C3 C15 H15B 109.5
H15A C15 H15B 109.5
C3 C15 H15C 109.5
H15A C15 H15C 109.5
H15B C15 H15C 109.5
C3 C16 H16A 109.5
C3 C16 H16B 109.5
H16A C16 H16B 109.5
C3 C16 H16C 109.5
H16A C16 H16C 109.5
H16B C16 H16C 109.5
C18 C17 C9 177.1(4)
C17 C18 H18 180.0
C20 C19 C11 178.8(4)
C19 C20 H20 180.0
C6 N1 C5 123.2(3)
C6 N1 H1 116(3)
C5 N1 H1 117(3)
O2 N2 C3 116.3(3)
O2 N2 C2 115.2(3)
C3 N2 C2 124.9(3)
C25 C21 C22 113.9(3)
C25 C21 H21A 108.8
C22 C21 H21A 108.8
C25 C21 H21B 108.8
C22 C21 H21B 108.8
H21A C21 H21B 107.7
N4 C22 C34 107.6(3)
N4 C22 C33 108.9(3)
C34 C22 C33 109.8(3)
N4 C22 C21 109.4(3)
C34 C22 C21 109.3(3)
C33 C22 C21 111.8(3)
N4 C23 C24 109.1(3)
N4 C23 C36 107.3(3)
C24 C23 C36 109.2(3)
N4 C23 C35 109.3(3)
C24 C23 C35 111.9(3)
C36 C23 C35 110.0(3)
C25 C24 C23 114.0(3)
C25 C24 H24A 108.8
C23 C24 H24A 108.8
C25 C24 H24B 108.8
C23 C24 H24B 108.8
H24A C24 H24B 107.7
N3 C25 C21 112.6(3)
N3 C25 C24 109.4(3)
C21 C25 C24 108.6(3)
N3 C25 H25A 108.7
C21 C25 H25A 108.7
C24 C25 H25A 108.7
O3 C26 N3 122.3(3)
O3 C26 C27 120.0(3)
N3 C26 C27 117.6(3)
C28 C27 C32 120.1(3)
C28 C27 C26 115.9(3)
C32 C27 C26 124.0(3)
C27 C28 C29 121.4(3)
C27 C28 H28A 119.3
C29 C28 H28A 119.3
C30 C29 C28 118.1(3)
C30 C29 C37 122.3(3)
C28 C29 C37 119.6(3)
C31 C30 C29 121.4(3)
C31 C30 H30A 119.3
C29 C30 H30A 119.3
C30 C31 C32 119.6(3)
C30 C31 C39 120.9(3)
C32 C31 C39 119.5(3)
C27 C32 C31 119.5(3)
C27 C32 H32A 120.3
C31 C32 H32A 120.3
C22 C33 H33A 109.5
C22 C33 H33B 109.5
H33A C33 H33B 109.5
C22 C33 H33C 109.5
H33A C33 H33C 109.5
H33B C33 H33C 109.5
C22 C34 H34A 109.5
C22 C34 H34B 109.5
H34A C34 H34B 109.5
C22 C34 H34C 109.5
H34A C34 H34C 109.5
H34B C34 H34C 109.5
C23 C35 H35A 109.5
C23 C35 H35B 109.5
H35A C35 H35B 109.5
C23 C35 H35C 109.5
H35A C35 H35C 109.5
H35B C35 H35C 109.5
C23 C36 H36A 109.5
C23 C36 H36B 109.5
H36A C36 H36B 109.5
C23 C36 H36C 109.5
H36A C36 H36C 109.5
H36B C36 H36C 109.5
C38 C37 C29 176.4(4)
C37 C38 H38 180.0
C40 C39 C31 179.3(4)
C39 C40 H40 180.0
C26 N3 C25 122.3(3)
C26 N3 H3 124(2)
C25 N3 H3 113(2)
O4 N4 C23 115.6(3)
O4 N4 C22 115.8(3)
C23 N4 C22 123.9(3)

loop_
_geom_bond_atom_site_label_1
_geom_bond_atom_site_label_2
_geom_bond_distance
C1 C5 1.517(5)
C1 C2 1.530(4)
C1 H1A 0.9900
C1 H1B 0.9900
C2 N2 1.493(4)
C2 C14 1.527(5)
C2 C13 1.536(5)
C3 N2 1.491(4)
C3 C16 1.524(5)
C3 C15 1.530(5)
C3 C4 1.536(5)
C4 C5 1.514(5)
C4 H4A 0.9900
C4 H4B 0.9900
C5 N1 1.455(4)
C5 H5A 1.0000
C6 O1 1.213(4)
C6 N1 1.348(5)
C6 C7 1.503(5)
C7 C12 1.380(5)
C7 C8 1.400(5)
C8 C9 1.394(4)
C8 H8A 0.9500
C9 C10 1.387(5)
C9 C17 1.452(5)
C10 C11 1.398(5)
C10 H10A 0.9500
C11 C12 1.393(4)
C11 C19 1.444(5)
C12 H12A 0.9500
C13 H13A 0.9800
C13 H13B 0.9800
C13 H13C 0.9800
C14 H14A 0.9800
C14 H14B 0.9800
C14 H14C 0.9800
C15 H15A 0.9800
C15 H15B 0.9800
C15 H15C 0.9800
C16 H16A 0.9800
C16 H16B 0.9800
C16 H16C 0.9800
C17 C18 1.161(5)
C18 H18 0.9500
C19 C20 1.174(5)
C20 H20 0.9500
N1 H1 0.79(4)
N2 O2 1.284(3)
C21 C25 1.503(5)
C21 C22 1.540(5)
C21 H21A 0.9900
C21 H21B 0.9900
C22 N4 1.507(4)
C22 C34 1.526(5)
C22 C33 1.533(5)
C23 N4 1.494(4)
C23 C24 1.524(5)
C23 C36 1.525(5)
C23 C35 1.532(5)
C24 C25 1.520(4)
C24 H24A 0.9900
C24 H24B 0.9900
C25 N3 1.463(4)
C25 H25A 1.0000
C26 O3 1.230(4)
C26 N3 1.341(4)
C26 C27 1.507(5)
C27 C28 1.386(4)
C27 C32 1.387(4)
C28 C29 1.398(5)
C28 H28A 0.9500
C29 C30 1.398(5)
C29 C37 1.432(5)
C30 C31 1.385(5)
C30 H30A 0.9500
C31 C32 1.413(5)
C31 C39 1.440(5)
C32 H32A 0.9500
C33 H33A 0.9800
C33 H33B 0.9800
C33 H33C 0.9800
C34 H34A 0.9800
C34 H34B 0.9800
C34 H34C 0.9800
C35 H35A 0.9800
C35 H35B 0.9800
C35 H35C 0.9800
C36 H36A 0.9800
C36 H36B 0.9800
C36 H36C 0.9800
C37 C38 1.181(5)
C38 H38 0.9500
C39 C40 1.171(5)
C40 H40 0.9500
N3 H3 0.88(3)
N4 O4 1.292(3)

loop_
_geom_hbond_atom_site_label_D
_geom_hbond_atom_site_label_H
_geom_hbond_atom_site_label_A
_geom_hbond_distance_DH
_geom_hbond_distance_HA
_geom_hbond_distance_DA
_geom_hbond_angle_DHA
_geom_hbond_site_symmetry_A
N1 H1 O1 0.79(4) 2.30(4) 2.895(4) 133(4) 8_755
N3 H3 O2 0.88(3) 2.07(3) 2.923(4) 163(3) 2_664

loop_
_geom_torsion_atom_site_label_1
_geom_torsion_atom_site_label_2
_geom_torsion_atom_site_label_3
_geom_torsion_atom_site_label_4
_geom_torsion
C5 C1 C2 N2 45.5(4)
C5 C1 C2 C14 163.3(3)
C5 C1 C2 C13 -75.1(4)
N2 C3 C4 C5 -47.1(4)
C16 C3 C4 C5 -164.7(3)
C15 C3 C4 C5 74.4(4)
C3 C4 C5 N1 -179.5(3)
C3 C4 C5 C1 60.5(4)
C2 C1 C5 N1 -179.7(3)
C2 C1 C5 C4 -59.9(4)
O1 C6 C7 C12 -155.1(4)
N1 C6 C7 C12 22.1(5)
O1 C6 C7 C8 22.5(5)
N1 C6 C7 C8 -160.4(3)
C12 C7 C8 C9 0.5(5)
C6 C7 C8 C9 -177.2(3)
C7 C8 C9 C10 -1.2(5)
C7 C8 C9 C17 176.9(3)
C8 C9 C10 C11 2.2(5)
C17 C9 C10 C11 -175.9(3)
C9 C10 C11 C12 -2.3(5)
C9 C10 C11 C19 178.9(3)
C8 C7 C12 C11 -0.6(5)
C6 C7 C12 C11 176.8(3)
C10 C11 C12 C7 1.6(5)
C19 C11 C12 C7 -179.7(3)
C10 C9 C17 C18 42(9)
C8 C9 C17 C18 -136(9)
C12 C11 C19 C20 -163(21)
C10 C11 C19 C20 16(21)
O1 C6 N1 C5 2.0(6)
C7 C6 N1 C5 -175.1(3)
C4 C5 N1 C6 97.0(4)
C1 C5 N1 C6 -144.1(4)
C16 C3 N2 O2 -48.1(4)
C15 C3 N2 O2 70.9(4)
C4 C3 N2 O2 -166.5(3)
C16 C3 N2 C2 154.4(3)
C15 C3 N2 C2 -86.6(4)
C4 C3 N2 C2 36.0(4)
C14 C2 N2 O2 47.9(4)
C1 C2 N2 O2 167.1(3)
C13 C2 N2 O2 -70.2(4)
C14 C2 N2 C3 -154.5(3)
C1 C2 N2 C3 -35.2(4)
C13 C2 N2 C3 87.5(4)
C25 C21 C22 N4 46.0(4)
C25 C21 C22 C34 163.6(3)
C25 C21 C22 C33 -74.7(4)
N4 C23 C24 C25 -48.0(4)
C36 C23 C24 C25 -165.0(3)
C35 C23 C24 C25 73.0(4)
C22 C21 C25 N3 179.3(3)
C22 C21 C25 C24 -59.4(4)
C23 C24 C25 N3 -175.9(3)
C23 C24 C25 C21 60.8(4)
O3 C26 C27 C28 -25.8(4)
N3 C26 C27 C28 150.5(3)
O3 C26 C27 C32 153.9(3)
N3 C26 C27 C32 -29.9(5)
C32 C27 C28 C29 1.5(5)
C26 C27 C28 C29 -178.8(3)
C27 C28 C29 C30 -2.6(5)
C27 C28 C29 C37 178.0(3)
C28 C29 C30 C31 2.1(5)
C37 C29 C30 C31 -178.5(3)
C29 C30 C31 C32 -0.6(5)
C29 C30 C31 C39 179.6(3)
C28 C27 C32 C31 0.1(5)
C26 C27 C32 C31 -179.6(3)
C30 C31 C32 C27 -0.5(5)
C39 C31 C32 C27 179.3(3)
C30 C29 C37 C38 -179(100)
C28 C29 C37 C38 0(6)
C30 C31 C39 C40 61(55)
C32 C31 C39 C40 -119(100)
O3 C26 N3 C25 7.8(5)
C27 C26 N3 C25 -168.4(3)
C21 C25 N3 C26 -117.4(3)
C24 C25 N3 C26 121.7(3)
C24 C23 N4 O4 -167.5(3)
C36 C23 N4 O4 -49.3(4)
C35 C23 N4 O4 69.9(4)
C24 C23 N4 C22 37.7(4)
C36 C23 N4 C22 155.9(3)
C35 C23 N4 C22 -84.9(4)
C34 C22 N4 O4 50.0(4)
C33 C22 N4 O4 -69.0(4)
C21 C22 N4 O4 168.6(3)
C34 C22 N4 C23 -155.3(3)
C33 C22 N4 C23 85.8(4)
C21 C22 N4 C23 -36.7(4)
